data_7001830
loop_
_publ_author_name
'Lee, Kyung-Eun'
'Jeon, Hyeong-Tak'
'Han, Sam-Yong'
'Ham, Jungyeob'
'Kim, Yong-Joo'
'Lee, Soon W.'

_publ_section_title
;
 Cyclopalladated azido complexes containing C,N-donor (HC\sim N =
 2-(2&#x2032;-thienyl)pyridine, azobenzene, 3,3&#x2032;-dimethyl
 azobenzene, N,N&#x2032;-dimethylbenzylamine, 2-phenylpyridine)
 ligands: reactivity towards organic unsaturated compounds and
 catalytic properties
;
_journal_issue 33
_journal_name_full 'Dalton Transactions'
_journal_page_first 6578
_journal_page_last 6592
_journal_paper_doi 10.1039/b907324h
_journal_year 2009
_chemical_formula_sum 'C12 H15 N4 P Pd S'
_chemical_formula_weight 384.71
_chemical_name_systematic
;
?
;
_space_group_IT_number 14
_symmetry_cell_setting monoclinic
_symmetry_space_group_name_Hall '-P 2ybc'
_symmetry_space_group_name_H-M 'P 1 21/c 1'
_atom_sites_solution_hydrogens geom
_atom_sites_solution_primary direct
_atom_sites_solution_secondary difmap
_audit_creation_method SHELXL-97
_cell_angle_alpha 90.00
_cell_angle_beta 112.4870(10)
_cell_angle_gamma 90.00
_cell_formula_units_Z 4
_cell_length_a 10.4930(3)
_cell_length_b 11.9648(3)
_cell_length_c 12.7272(3)
_cell_measurement_reflns_used 9752
_cell_measurement_temperature 296(2)
_cell_measurement_theta_max 28.33
_cell_measurement_theta_min 2.43
_cell_volume 1476.37(7)
_computing_cell_refinement 'Bruker SMART'
_computing_data_collection 'Bruker SMART'
_computing_data_reduction 'Bruker SAINT'
_computing_molecular_graphics 'Bruker SHELXTL'
_computing_publication_material 'Bruker SHELXTL'
_computing_structure_refinement 'Bruker SHELXTL'
_computing_structure_solution 'Bruker SHELXTL'
_diffrn_ambient_temperature 296(2)
_diffrn_measured_fraction_theta_full 0.980
_diffrn_measured_fraction_theta_max 0.980
_diffrn_measurement_device_type 'CCD area detector'
_diffrn_measurement_method 'phi and omega scans'
_diffrn_radiation_monochromator graphite
_diffrn_radiation_source 'sealed tube'
_diffrn_radiation_type MoK\a
_diffrn_radiation_wavelength 0.71073
_diffrn_reflns_av_R_equivalents 0.0231
_diffrn_reflns_av_sigmaI/netI 0.0120
_diffrn_reflns_limit_h_max 13
_diffrn_reflns_limit_h_min -13
_diffrn_reflns_limit_k_max 15
_diffrn_reflns_limit_k_min -15
_diffrn_reflns_limit_l_max 16
_diffrn_reflns_limit_l_min -16
_diffrn_reflns_number 23540
_diffrn_reflns_theta_full 28.33
_diffrn_reflns_theta_max 28.33
_diffrn_reflns_theta_min 2.10
_exptl_absorpt_coefficient_mu 1.498
_exptl_absorpt_correction_T_max 0.7538
_exptl_absorpt_correction_T_min 0.4669
_exptl_absorpt_correction_type multi-scan
_exptl_crystal_colour colourless
_exptl_crystal_density_diffrn 1.731
_exptl_crystal_density_method 'not measured'
_exptl_crystal_description BLOCK
_exptl_crystal_F_000 768
_exptl_crystal_size_max 0.60
_exptl_crystal_size_mid 0.30
_exptl_crystal_size_min 0.20
_refine_diff_density_max 0.484
_refine_diff_density_min -0.516
_refine_diff_density_rms 0.049
_refine_ls_extinction_coef 0.0132(4)
_refine_ls_extinction_expression Fc^*^=kFc[1+0.001xFc^2^\l^3^/sin(2\q)]^-1/4^
_refine_ls_extinction_method SHELXL
_refine_ls_goodness_of_fit_ref 1.042
_refine_ls_hydrogen_treatment constr
_refine_ls_matrix_type full
_refine_ls_number_parameters 173
_refine_ls_number_reflns 3606
_refine_ls_number_restraints 0
_refine_ls_restrained_S_all 1.042
_refine_ls_R_factor_all 0.0206
_refine_ls_R_factor_gt 0.0186
_refine_ls_shift/su_max 0.002
_refine_ls_shift/su_mean 0.000
_refine_ls_structure_factor_coef Fsqd
_refine_ls_weighting_details 'calc w=1/[\s^2^(Fo^2^)+(0.0223P)^2^+0.6778P] where P=(Fo^2^+2Fc^2^)/3'
_refine_ls_weighting_scheme calc
_refine_ls_wR_factor_gt 0.0462
_refine_ls_wR_factor_ref 0.0477
_reflns_number_gt 3360
_reflns_number_total 3606
_reflns_threshold_expression >2sigma(I)
_cod_data_source_file b907324h.txt
_cod_data_source_block cxh257
_cod_depositor_comments
;
The following automatic conversions were performed:
'_symmetry_cell_setting' value 'Monoclinic' changed to 'monoclinic'
according to '/home/saulius/struct/CIF-dictionaries/cif_core.dic'
dictionary named 'cif_core.dic' version 2.4.1 from 2010-06-29.

Automatic conversion script
Id: cif_fix_enum 1527 2010-12-29 10:47:43Z saulius 
;
_cod_original_sg_symbol_H-M 'P2(1)/c '
_cod_database_code 7001830

loop_
_symmetry_equiv_pos_as_xyz
'x, y, z'
'-x, y+1/2, -z+1/2'
'-x, -y, -z'
'x, -y-1/2, z-1/2'

loop_
_atom_site_label
_atom_site_type_symbol
_atom_site_fract_x
_atom_site_fract_y
_atom_site_fract_z
_atom_site_U_iso_or_equiv
_atom_site_adp_type
_atom_site_occupancy
_atom_site_symmetry_multiplicity
_atom_site_calc_flag
_atom_site_refinement_flags
_atom_site_disorder_assembly
_atom_site_disorder_group
Pd1 Pd 0.716380(12) 0.340596(10) 0.095183(10) 0.03381(6) Uani 1 1 d . . .
S1 S 0.26570(5) 0.27851(5) -0.05585(5) 0.05448(13) Uani 1 1 d . . .
P1 P 0.83396(5) 0.21334(4) 0.04004(4) 0.03898(10) Uani 1 1 d . . .
N1 N 0.59295(15) 0.44422(11) 0.15279(12) 0.0384(3) Uani 1 1 d . . .
N2 N 0.89117(18) 0.43000(16) 0.19789(15) 0.0569(4) Uani 1 1 d . . .
N3 N 0.97398(16) 0.47337(14) 0.17031(14) 0.0499(4) Uani 1 1 d . . .
N4 N 1.0586(2) 0.5175(2) 0.1502(2) 0.0881(7) Uani 1 1 d . . .
C1 C 0.6368(2) 0.52501(15) 0.23117(16) 0.0480(4) Uani 1 1 d . . .
H1 H 0.7298 0.5440 0.2607 0.058 Uiso 1 1 calc R . .
C2 C 0.5478(3) 0.58103(17) 0.26957(18) 0.0574(5) Uani 1 1 d . . .
H2 H 0.5805 0.6360 0.3252 0.069 Uiso 1 1 calc R . .
C3 C 0.4099(3) 0.55412(18) 0.2242(2) 0.0589(5) Uani 1 1 d . . .
H3 H 0.3486 0.5904 0.2495 0.071 Uiso 1 1 calc R . .
C4 C 0.3628(2) 0.47343(17) 0.14112(18) 0.0524(5) Uani 1 1 d . . .
H4 H 0.2693 0.4565 0.1078 0.063 Uiso 1 1 calc R . .
C5 C 0.45772(18) 0.41752(14) 0.10778(15) 0.0396(3) Uani 1 1 d . . .
C6 C 0.42874(17) 0.32785(14) 0.02612(15) 0.0394(4) Uani 1 1 d . . .
C7 C 0.53163(17) 0.27478(13) 0.00363(14) 0.0372(3) Uani 1 1 d . . .
C8 C 0.4735(2) 0.19314(16) -0.08337(17) 0.0474(4) Uani 1 1 d . . .
H8 H 0.5265 0.1488 -0.1111 0.057 Uiso 1 1 calc R . .
C9 C 0.3344(2) 0.18600(18) -0.12198(19) 0.0553(5) Uani 1 1 d . . .
H9 H 0.2822 0.1363 -0.1782 0.066 Uiso 1 1 calc R . .
C10 C 1.0183(2) 0.2177(2) 0.1204(3) 0.0765(7) Uani 1 1 d . . .
H10A H 1.0366 0.2130 0.2002 0.115 Uiso 1 1 calc R . .
H10B H 1.0549 0.2866 0.1050 0.115 Uiso 1 1 calc R . .
H10C H 1.0613 0.1559 0.0987 0.115 Uiso 1 1 calc R . .
C11 C 0.8202(3) 0.2228(2) -0.10499(18) 0.0609(5) Uani 1 1 d . . .
H11A H 0.8403 0.2978 -0.1206 0.091 Uiso 1 1 calc R . .
H11B H 0.7282 0.2034 -0.1552 0.091 Uiso 1 1 calc R . .
H11C H 0.8846 0.1723 -0.1166 0.091 Uiso 1 1 calc R . .
C12 C 0.7938(3) 0.06901(18) 0.0577(2) 0.0627(5) Uani 1 1 d . . .
H12A H 0.7995 0.0576 0.1340 0.094 Uiso 1 1 calc R . .
H12B H 0.8584 0.0208 0.0432 0.094 Uiso 1 1 calc R . .
H12C H 0.7021 0.0521 0.0051 0.094 Uiso 1 1 calc R . .

loop_
_atom_site_aniso_label
_atom_site_aniso_U_11
_atom_site_aniso_U_22
_atom_site_aniso_U_33
_atom_site_aniso_U_23
_atom_site_aniso_U_13
_atom_site_aniso_U_12
Pd1 0.03250(8) 0.03717(8) 0.03287(8) -0.00389(4) 0.01375(5) -0.00533(4)
S1 0.0342(2) 0.0622(3) 0.0611(3) 0.0082(2) 0.0116(2) -0.0067(2)
P1 0.0383(2) 0.0406(2) 0.0377(2) -0.00061(17) 0.01423(18) 0.00192(17)
N1 0.0445(8) 0.0364(7) 0.0376(7) 0.0012(5) 0.0195(6) -0.0001(6)
N2 0.0486(9) 0.0740(11) 0.0514(9) -0.0205(8) 0.0226(8) -0.0242(8)
N3 0.0390(8) 0.0571(9) 0.0538(9) -0.0147(7) 0.0180(7) -0.0117(7)
N4 0.0710(14) 0.1010(18) 0.1083(18) -0.0226(14) 0.0521(14) -0.0389(13)
C1 0.0616(12) 0.0398(9) 0.0459(10) -0.0038(7) 0.0243(9) -0.0026(8)
C2 0.0875(16) 0.0412(10) 0.0517(11) -0.0011(8) 0.0359(11) 0.0091(10)
C3 0.0760(15) 0.0538(11) 0.0630(12) 0.0132(10) 0.0444(12) 0.0224(10)
C4 0.0516(11) 0.0549(11) 0.0601(12) 0.0143(9) 0.0319(9) 0.0121(9)
C5 0.0440(9) 0.0389(8) 0.0408(8) 0.0114(7) 0.0217(7) 0.0043(7)
C6 0.0340(8) 0.0431(9) 0.0393(9) 0.0089(7) 0.0122(7) -0.0037(6)
C7 0.0367(8) 0.0359(8) 0.0369(8) 0.0032(6) 0.0117(7) -0.0045(6)
C8 0.0463(10) 0.0428(9) 0.0475(10) -0.0033(8) 0.0117(8) -0.0078(8)
C9 0.0502(11) 0.0498(10) 0.0538(11) -0.0015(9) 0.0064(9) -0.0145(9)
C10 0.0391(11) 0.0838(17) 0.0926(19) -0.0187(15) 0.0096(11) 0.0110(11)
C11 0.0858(16) 0.0571(12) 0.0521(11) 0.0014(9) 0.0400(11) 0.0091(11)
C12 0.0737(15) 0.0455(11) 0.0688(14) 0.0107(10) 0.0271(12) 0.0072(10)

loop_
_atom_type_symbol
_atom_type_description
_atom_type_scat_dispersion_real
_atom_type_scat_dispersion_imag
_atom_type_scat_source
C C 0.0033 0.0016 'International Tables Vol C Tables 4.2.6.8 and 6.1.1.4'
H H 0.0000 0.0000 'International Tables Vol C Tables 4.2.6.8 and 6.1.1.4'
N N 0.0061 0.0033 'International Tables Vol C Tables 4.2.6.8 and 6.1.1.4'
P P 0.1023 0.0942 'International Tables Vol C Tables 4.2.6.8 and 6.1.1.4'
S S 0.1246 0.1234 'International Tables Vol C Tables 4.2.6.8 and 6.1.1.4'
Pd Pd -0.9988 1.0072 'International Tables Vol C Tables 4.2.6.8 and 6.1.1.4'

loop_
_geom_angle_atom_site_label_1
_geom_angle_atom_site_label_2
_geom_angle_atom_site_label_3
_geom_angle
_geom_angle_site_symmetry_1
_geom_angle_site_symmetry_3
_geom_angle_publ_flag
C7 Pd1 N2 170.55(7) . . ?
C7 Pd1 N1 81.22(6) . . ?
N2 Pd1 N1 89.45(6) . . ?
C7 Pd1 P1 94.43(5) . . ?
N2 Pd1 P1 95.00(5) . . ?
N1 Pd1 P1 172.92(4) . . ?
C9 S1 C6 90.67(9) . . ?
C11 P1 C10 103.13(13) . . ?
C11 P1 C12 104.83(11) . . ?
C10 P1 C12 101.93(13) . . ?
C11 P1 Pd1 116.22(8) . . ?
C10 P1 Pd1 113.69(9) . . ?
C12 P1 Pd1 115.32(8) . . ?
C1 N1 C5 119.54(16) . . ?
C1 N1 Pd1 126.89(13) . . ?
C5 N1 Pd1 113.43(11) . . ?
N3 N2 Pd1 127.62(14) . . ?
N4 N3 N2 175.8(2) . . ?
N1 C1 C2 121.9(2) . . ?
N1 C1 H1 119.1 . . ?
C2 C1 H1 119.1 . . ?
C3 C2 C1 118.8(2) . . ?
C3 C2 H2 120.6 . . ?
C1 C2 H2 120.6 . . ?
C2 C3 C4 119.88(19) . . ?
C2 C3 H3 120.1 . . ?
C4 C3 H3 120.1 . . ?
C3 C4 C5 118.8(2) . . ?
C3 C4 H4 120.6 . . ?
C5 C4 H4 120.6 . . ?
N1 C5 C4 120.98(18) . . ?
N1 C5 C6 112.30(14) . . ?
C4 C5 C6 126.72(18) . . ?
C7 C6 C5 121.86(15) . . ?
C7 C6 S1 113.02(13) . . ?
C5 C6 S1 125.09(14) . . ?
C6 C7 C8 109.96(15) . . ?
C6 C7 Pd1 111.11(12) . . ?
C8 C7 Pd1 138.80(14) . . ?
C9 C8 C7 114.01(19) . . ?
C9 C8 H8 123.0 . . ?
C7 C8 H8 123.0 . . ?
C8 C9 S1 112.34(16) . . ?
C8 C9 H9 123.8 . . ?
S1 C9 H9 123.8 . . ?
P1 C10 H10A 109.5 . . ?
P1 C10 H10B 109.5 . . ?
H10A C10 H10B 109.5 . . ?
P1 C10 H10C 109.5 . . ?
H10A C10 H10C 109.5 . . ?
H10B C10 H10C 109.5 . . ?
P1 C11 H11A 109.5 . . ?
P1 C11 H11B 109.5 . . ?
H11A C11 H11B 109.5 . . ?
P1 C11 H11C 109.5 . . ?
H11A C11 H11C 109.5 . . ?
H11B C11 H11C 109.5 . . ?
P1 C12 H12A 109.5 . . ?
P1 C12 H12B 109.5 . . ?
H12A C12 H12B 109.5 . . ?
P1 C12 H12C 109.5 . . ?
H12A C12 H12C 109.5 . . ?
H12B C12 H12C 109.5 . . ?

loop_
_geom_bond_atom_site_label_1
_geom_bond_atom_site_label_2
_geom_bond_distance
_geom_bond_site_symmetry_2
_geom_bond_publ_flag
Pd1 C7 2.0020(16) . ?
Pd1 N2 2.0935(16) . ?
Pd1 N1 2.1163(14) . ?
Pd1 P1 2.2350(4) . ?
S1 C9 1.708(3) . ?
S1 C6 1.7316(17) . ?
P1 C11 1.799(2) . ?
P1 C10 1.811(2) . ?
P1 C12 1.812(2) . ?
N1 C1 1.338(2) . ?
N1 C5 1.350(2) . ?
N2 N3 1.175(2) . ?
N3 N4 1.143(2) . ?
C1 C2 1.382(3) . ?
C1 H1 0.9300 . ?
C2 C3 1.375(3) . ?
C2 H2 0.9300 . ?
C3 C4 1.376(3) . ?
C3 H3 0.9300 . ?
C4 C5 1.394(2) . ?
C4 H4 0.9300 . ?
C5 C6 1.443(3) . ?
C6 C7 1.374(2) . ?
C7 C8 1.427(2) . ?
C8 C9 1.353(3) . ?
C8 H8 0.9300 . ?
C9 H9 0.9300 . ?
C10 H10A 0.9600 . ?
C10 H10B 0.9600 . ?
C10 H10C 0.9600 . ?
C11 H11A 0.9600 . ?
C11 H11B 0.9600 . ?
C11 H11C 0.9600 . ?
C12 H12A 0.9600 . ?
C12 H12B 0.9600 . ?
C12 H12C 0.9600 . ?
